data_7215149
loop_
_publ_author_name
'Liu, Ting'
'Wang, Suna'
'Lu, Jing'
'Dou, Jianmin'
'Niu, Meiju'
'Li, Dacheng'
'Bai, Junfeng'

_publ_section_title
;
 Positional isomeric and substituent effect on the assemblies of a series
 of d10 coordination polymers based upon unsymmetric tricarboxylate acids
 and nitrogen-containing ligands
;
_journal_issue 27
_journal_name_full CrystEngComm
_journal_page_first 5476
_journal_paper_doi 10.1039/c3ce40583d
_journal_volume 15
_journal_year 2013
_chemical_formula_moiety 'C27 H18 N2 O6 Zn'
_chemical_formula_sum 'C27 H18 N2 O6 Zn'
_chemical_formula_weight 531.80
_chemical_name_systematic
; 
 ? 
;
_space_group_IT_number 61
_symmetry_cell_setting orthorhombic
_symmetry_space_group_name_Hall '-P 2ac 2ab'
_symmetry_space_group_name_H-M 'P b c a'
_atom_sites_solution_hydrogens geom
_atom_sites_solution_primary direct
_atom_sites_solution_secondary difmap
_audit_creation_method SHELXL-97
_cell_angle_alpha 90.00
_cell_angle_beta 90.00
_cell_angle_gamma 90.00
_cell_formula_units_Z 8
_cell_length_a 15.1064(14)
_cell_length_b 13.6928(12)
_cell_length_c 22.126(2)
_cell_measurement_reflns_used 2150
_cell_measurement_temperature 121.40(10)
_cell_measurement_theta_max 28.46
_cell_measurement_theta_min 2.69
_cell_volume 4576.7(7)
_computing_structure_refinement 'SHELXL-97 (Sheldrick, 1997)'
_computing_structure_solution 'SHELXS-97 (Sheldrick, 1990)'
_diffrn_ambient_temperature 121.40(10)
_diffrn_detector_area_resol_mean 16.2563
_diffrn_measured_fraction_theta_full 0.999
_diffrn_measured_fraction_theta_max 0.999
_diffrn_measurement_device_type 'Xcalibur, Eos, Gemini'
_diffrn_radiation_monochromator graphite
_diffrn_radiation_source 'Enhance (Mo) X-ray Source'
_diffrn_radiation_type 'Mo K\a'
_diffrn_radiation_wavelength 0.7107
_diffrn_reflns_av_R_equivalents 0.0607
_diffrn_reflns_av_sigmaI/netI 0.0606
_diffrn_reflns_limit_h_max 17
_diffrn_reflns_limit_h_min -12
_diffrn_reflns_limit_k_max 9
_diffrn_reflns_limit_k_min -16
_diffrn_reflns_limit_l_max 21
_diffrn_reflns_limit_l_min -26
_diffrn_reflns_number 15962
_diffrn_reflns_theta_full 25.02
_diffrn_reflns_theta_max 25.02
_diffrn_reflns_theta_min 2.70
_exptl_absorpt_coefficient_mu 1.122
_exptl_absorpt_correction_T_max 0.7021
_exptl_absorpt_correction_T_min 0.6345
_exptl_absorpt_correction_type multi-scan
_exptl_absorpt_process_details sadabs
_exptl_crystal_colour yellow
_exptl_crystal_density_diffrn 1.544
_exptl_crystal_density_method 'not measured'
_exptl_crystal_description block
_exptl_crystal_F_000 2176
_exptl_crystal_size_max 0.46
_exptl_crystal_size_mid 0.35
_exptl_crystal_size_min 0.32
_refine_diff_density_max 0.943
_refine_diff_density_min -0.516
_refine_diff_density_rms 0.081
_refine_ls_extinction_method none
_refine_ls_goodness_of_fit_ref 1.035
_refine_ls_hydrogen_treatment constr
_refine_ls_matrix_type full
_refine_ls_number_parameters 354
_refine_ls_number_reflns 4034
_refine_ls_number_restraints 3
_refine_ls_restrained_S_all 1.058
_refine_ls_R_factor_all 0.0750
_refine_ls_R_factor_gt 0.0482
_refine_ls_shift/su_max 0.004
_refine_ls_shift/su_mean 0.000
_refine_ls_structure_factor_coef Fsqd
_refine_ls_weighting_details 'calc w=1/[\s^2^(Fo^2^)+(0.0292P)^2^+8.0928P] where P=(Fo^2^+2Fc^2^)/3'
_refine_ls_weighting_scheme calc
_refine_ls_wR_factor_gt 0.0968
_refine_ls_wR_factor_ref 0.1112
_reflns_number_gt 2891
_reflns_number_total 4034
_reflns_threshold_expression >2sigma(I)
_cod_data_source_file c3ce40583d.cif
_cod_data_source_block 3
_cod_depositor_comments
;
The following automatic conversions were performed:

'_symmetry_cell_setting' value 'Orthorhombic' changed to
'orthorhombic' according to
/usr/data/users/saulius/automatic-downloads/retrospective/RSC/lib/dictionaries/cif_core.dic
dictionary named 'cif_core.dic' version 2.4.2 from 2011-04-26.

Automatic conversion script
Id: cif_fix_values 2281 2013-09-26 08:29:07Z andrius 
;
_cod_original_sg_symbol_H-M Pbca
_cod_database_code 7215149

loop_
_symmetry_equiv_pos_as_xyz
'x, y, z'
'-x+1/2, -y, z+1/2'
'-x, y+1/2, -z+1/2'
'x+1/2, -y+1/2, -z'
'-x, -y, -z'
'x-1/2, y, -z-1/2'
'x, -y-1/2, z-1/2'
'-x-1/2, y-1/2, z'

loop_
_atom_site_label
_atom_site_type_symbol
_atom_site_fract_x
_atom_site_fract_y
_atom_site_fract_z
_atom_site_U_iso_or_equiv
_atom_site_adp_type
_atom_site_occupancy
_atom_site_symmetry_multiplicity
_atom_site_calc_flag
_atom_site_refinement_flags
_atom_site_disorder_assembly
_atom_site_disorder_group
Zn1 Zn 0.77774(3) 0.01919(3) 0.94345(2) 0.02337(15) Uani 1 1 d U . .
N1 N 0.7529(2) -0.0564(2) 0.86621(15) 0.0302(8) Uani 1 1 d . . .
N2 N 0.8000(2) -0.4134(2) 0.50780(15) 0.0304(8) Uani 1 1 d . . .
O1 O 1.16613(19) 0.4453(2) 1.01948(13) 0.0370(7) Uani 1 1 d . . .
O2 O 1.1048(2) 0.3365(2) 1.08148(13) 0.0427(8) Uani 1 1 d . . .
O3 O 0.8759(2) 0.1151(2) 0.98697(19) 0.0623(10) Uani 1 1 d U . .
O4 O 0.8326(2) 0.1392(2) 0.89466(18) 0.0546(10) Uani 1 1 d U . .
O5 O 1.0211(4) 0.2779(5) 0.6567(3) 0.0315(18) Uani 0.637(18) 1 d P A 2
H5 H 1.0198 0.2510 0.6236 0.047 Uiso 0.637(18) 1 calc PR A 2
O6 O 1.0439(5) 0.4138(9) 0.6009(4) 0.039(2) Uani 0.637(18) 1 d P A 2
O5' O 1.0058(16) 0.4389(12) 0.6037(9) 0.071(6) Uani 0.363(18) 1 d P A 1
H5' H 0.9813 0.4125 0.5749 0.107 Uiso 0.363(18) 1 calc PR A 1
O6' O 0.967(2) 0.3019(16) 0.6512(6) 0.109(10) Uani 0.363(18) 1 d P A 1
C1 C 1.1107(3) 0.3785(3) 1.03203(18) 0.0297(10) Uani 1 1 d . . .
C2 C 0.8791(3) 0.1623(3) 0.9390(3) 0.0464(14) Uani 1 1 d . . .
C3 C 1.0314(6) 0.3747(11) 0.6490(7) 0.030(3) Uani 0.637(18) 1 d P A 2
C3' C 0.991(2) 0.388(2) 0.6529(12) 0.061(7) Uani 0.363(18) 1 d P A 1
C4 C 1.0513(3) 0.3521(3) 0.98041(17) 0.0256(9) Uani 1 1 d . . .
C5 C 0.9932(3) 0.2732(3) 0.9849(2) 0.0319(10) Uani 1 1 d . . .
H5A H 0.9885 0.2386 1.0210 0.038 Uiso 1 1 calc R . .
C6 C 0.9423(3) 0.2468(3) 0.9349(2) 0.0330(11) Uani 1 1 d . . .
C7 C 0.9488(3) 0.2982(3) 0.88157(19) 0.0303(10) Uani 1 1 d . . .
H7 H 0.9141 0.2802 0.8487 0.036 Uiso 1 1 calc R . .
C8 C 1.0067(3) 0.3769(3) 0.87611(18) 0.0254(9) Uani 1 1 d . . .
C9 C 1.0570(3) 0.4024(3) 0.92645(17) 0.0240(9) Uani 1 1 d . . .
H9 H 1.0956 0.4551 0.9236 0.029 Uiso 1 1 calc R . .
C10 C 1.0162(3) 0.4310(3) 0.81799(18) 0.0265(9) Uani 1 1 d . . .
C11 C 1.0108(3) 0.3819(3) 0.76329(19) 0.0344(11) Uani 1 1 d . A .
H11 H 0.9991 0.3153 0.7630 0.041 Uiso 1 1 calc R . .
C12 C 1.0229(3) 0.4313(3) 0.70873(19) 0.0372(11) Uani 1 1 d . . .
C13 C 1.0419(3) 0.5305(3) 0.70909(19) 0.0361(11) Uani 1 1 d . A .
H13 H 1.0516 0.5636 0.6730 0.043 Uiso 1 1 calc R . .
C14 C 1.0464(3) 0.5793(3) 0.7634(2) 0.0411(12) Uani 1 1 d . . .
H14 H 1.0583 0.6460 0.7638 0.049 Uiso 1 1 calc R A .
C15 C 1.0335(3) 0.5307(3) 0.81746(19) 0.0354(11) Uani 1 1 d . A .
H15 H 1.0365 0.5649 0.8537 0.043 Uiso 1 1 calc R . .
C16 C 0.7191(3) -0.0088(3) 0.81848(19) 0.0339(10) Uani 1 1 d . . .
H16 H 0.6990 0.0547 0.8240 0.041 Uiso 1 1 calc R . .
C17 C 0.7129(3) -0.0495(3) 0.7619(2) 0.0414(12) Uani 1 1 d . . .
H17 H 0.6894 -0.0134 0.7301 0.050 Uiso 1 1 calc R . .
C18 C 0.7413(3) -0.1434(3) 0.7523(2) 0.0382(11) Uani 1 1 d . . .
C19 C 0.7716(4) -0.1945(3) 0.8019(2) 0.0481(14) Uani 1 1 d . . .
H19 H 0.7888 -0.2594 0.7977 0.058 Uiso 1 1 calc R . .
C20 C 0.7765(3) -0.1491(3) 0.8581(2) 0.0428(13) Uani 1 1 d . . .
H20 H 0.7970 -0.1848 0.8911 0.051 Uiso 1 1 calc R . .
C21 C 0.7401(3) -0.1881(4) 0.6915(2) 0.0432(12) Uani 1 1 d . . .
H21 H 0.6991 -0.1650 0.6636 0.052 Uiso 1 1 calc R . .
C22 C 0.7933(3) -0.2578(3) 0.6748(2) 0.0410(12) Uani 1 1 d . . .
H22 H 0.8345 -0.2786 0.7033 0.049 Uiso 1 1 calc R . .
C23 C 0.7954(3) -0.3072(3) 0.61570(19) 0.0336(11) Uani 1 1 d . . .
C24 C 0.7308(4) -0.2965(4) 0.5721(2) 0.0502(14) Uani 1 1 d . . .
H24 H 0.6846 -0.2525 0.5778 0.060 Uiso 1 1 calc R . .
C25 C 0.7349(3) -0.3511(3) 0.5203(2) 0.0480(14) Uani 1 1 d . . .
H25 H 0.6896 -0.3443 0.4922 0.058 Uiso 1 1 calc R . .
C26 C 0.8642(3) -0.4215(4) 0.5488(2) 0.0440(13) Uani 1 1 d . . .
H26 H 0.9116 -0.4629 0.5406 0.053 Uiso 1 1 calc RD . .
C27 C 0.8633(3) -0.3711(4) 0.6027(2) 0.0466(13) Uani 1 1 d . . .
H27 H 0.9087 -0.3803 0.6305 0.056 Uiso 1 1 calc R . .

loop_
_atom_site_aniso_label
_atom_site_aniso_U_11
_atom_site_aniso_U_22
_atom_site_aniso_U_33
_atom_site_aniso_U_23
_atom_site_aniso_U_13
_atom_site_aniso_U_12
Zn1 0.0294(3) 0.0247(3) 0.0160(2) 0.0011(2) 0.0010(2) -0.0031(2)
N1 0.045(2) 0.0198(18) 0.026(2) -0.0020(16) 0.0077(17) -0.0081(16)
N2 0.038(2) 0.031(2) 0.0214(19) -0.0031(16) 0.0026(17) 0.0010(17)
O1 0.0391(18) 0.0411(18) 0.0307(17) 0.0057(15) -0.0125(15) -0.0069(15)
O2 0.056(2) 0.054(2) 0.0182(17) 0.0050(16) 0.0008(15) 0.0029(17)
O3 0.075(3) 0.0359(19) 0.076(3) -0.0056(19) 0.014(2) -0.0280(18)
O4 0.055(2) 0.0388(18) 0.070(3) -0.0194(17) 0.025(2) -0.0273(17)
O5 0.031(4) 0.040(4) 0.023(3) -0.010(2) 0.001(3) 0.003(3)
O6 0.049(5) 0.053(5) 0.015(4) -0.002(3) -0.001(3) 0.013(4)
O5' 0.109(19) 0.078(13) 0.026(7) -0.008(8) 0.007(11) -0.020(10)
O6' 0.22(3) 0.082(13) 0.021(7) -0.014(7) 0.010(12) -0.076(17)
C1 0.036(3) 0.035(3) 0.018(2) 0.002(2) 0.0064(19) 0.010(2)
C2 0.044(3) 0.029(3) 0.066(4) -0.007(3) 0.033(3) -0.005(2)
C3 0.016(5) 0.041(6) 0.034(6) -0.005(4) -0.002(5) 0.004(4)
C3' 0.10(2) 0.060(15) 0.027(10) 0.000(10) 0.001(15) -0.014(17)
C4 0.032(2) 0.029(2) 0.016(2) 0.0008(18) 0.0024(18) 0.0044(18)
C5 0.038(2) 0.026(2) 0.032(3) 0.007(2) 0.015(2) 0.0001(19)
C6 0.033(2) 0.024(2) 0.042(3) -0.012(2) 0.015(2) -0.0068(19)
C7 0.027(2) 0.038(3) 0.026(2) -0.008(2) 0.0044(19) -0.001(2)
C8 0.024(2) 0.030(2) 0.023(2) -0.0016(19) 0.0005(18) -0.0022(18)
C9 0.029(2) 0.021(2) 0.022(2) -0.0002(18) 0.0010(18) -0.0036(17)
C10 0.023(2) 0.034(2) 0.023(2) -0.002(2) -0.0007(18) 0.0025(18)
C11 0.034(3) 0.042(3) 0.027(3) -0.003(2) -0.002(2) -0.005(2)
C12 0.044(3) 0.044(3) 0.024(2) -0.003(2) -0.007(2) -0.009(2)
C13 0.043(3) 0.047(3) 0.019(2) 0.004(2) -0.003(2) 0.004(2)
C14 0.062(3) 0.030(3) 0.032(3) 0.001(2) -0.004(2) 0.003(2)
C15 0.047(3) 0.035(3) 0.024(2) -0.003(2) -0.003(2) 0.003(2)
C16 0.043(3) 0.033(2) 0.026(2) -0.006(2) -0.004(2) -0.001(2)
C17 0.051(3) 0.045(3) 0.028(3) -0.009(2) -0.004(2) -0.003(2)
C18 0.048(3) 0.039(3) 0.027(2) -0.006(2) 0.011(2) -0.009(2)
C19 0.083(4) 0.023(2) 0.038(3) -0.008(2) 0.019(3) -0.005(3)
C20 0.075(4) 0.028(3) 0.024(2) 0.006(2) 0.015(3) -0.003(2)
C21 0.051(3) 0.043(3) 0.035(3) -0.007(2) 0.004(2) -0.012(2)
C22 0.046(3) 0.042(3) 0.035(3) -0.010(2) 0.005(2) -0.010(2)
C23 0.043(3) 0.033(2) 0.025(2) -0.009(2) 0.006(2) -0.010(2)
C24 0.072(4) 0.044(3) 0.035(3) -0.018(2) -0.006(3) 0.021(3)
C25 0.068(4) 0.047(3) 0.029(3) -0.011(2) -0.020(3) 0.026(3)
C26 0.028(2) 0.063(3) 0.041(3) -0.026(3) 0.000(2) 0.000(2)
C27 0.028(3) 0.072(4) 0.040(3) -0.023(3) -0.007(2) -0.006(2)

loop_
_atom_type_symbol
_atom_type_description
_atom_type_scat_dispersion_real
_atom_type_scat_dispersion_imag
_atom_type_scat_source
C C 0.0033 0.0016 'International Tables Vol C Tables 4.2.6.8 and 6.1.1.4'
H H 0.0000 0.0000 'International Tables Vol C Tables 4.2.6.8 and 6.1.1.4'
N N 0.0061 0.0033 'International Tables Vol C Tables 4.2.6.8 and 6.1.1.4'
O O 0.0106 0.0060 'International Tables Vol C Tables 4.2.6.8 and 6.1.1.4'
Zn Zn 0.2839 1.4301 'International Tables Vol C Tables 4.2.6.8 and 6.1.1.4'

loop_
_geom_angle_atom_site_label_1
_geom_angle_atom_site_label_2
_geom_angle_atom_site_label_3
_geom_angle
_geom_angle_site_symmetry_1
_geom_angle_site_symmetry_3
O1 Zn1 N1 108.86(14) 4_457 .
O1 Zn1 N2 91.51(13) 4_457 7_556
N1 Zn1 N2 104.66(14) . 7_556
O1 Zn1 O4 111.05(13) 4_457 .
N1 Zn1 O4 92.21(14) . .
N2 Zn1 O4 145.90(15) 7_556 .
O1 Zn1 O3 104.56(14) 4_457 .
N1 Zn1 O3 142.68(14) . .
N2 Zn1 O3 90.41(14) 7_556 .
O4 Zn1 O3 60.02(14) . .
C20 N1 C16 117.4(4) . .
C20 N1 Zn1 123.3(3) . .
C16 N1 Zn1 119.0(3) . .
C25 N2 C26 116.7(4) . .
C25 N2 Zn1 118.3(3) . 7
C26 N2 Zn1 122.1(3) . 7
C1 O1 Zn1 131.5(3) . 4_557
C2 O3 Zn1 87.8(3) . .
C2 O4 Zn1 90.9(3) . .
O2 C1 O1 125.1(4) . .
O2 C1 C4 121.2(4) . .
O1 C1 C4 113.7(4) . .
O3 C2 O4 121.2(5) . .
O3 C2 C6 118.4(5) . .
O4 C2 C6 120.3(5) . .
O6 C3 O5 124.4(13) . .
O6 C3 C12 123.3(12) . .
O5 C3 C12 112.3(11) . .
O6' C3' O5' 122(2) . .
O6' C3' C12 121(2) . .
O5' C3' C12 116(2) . .
C9 C4 C5 119.2(4) . .
C9 C4 C1 120.1(4) . .
C5 C4 C1 120.6(4) . .
C4 C5 C6 119.4(4) . .
C7 C6 C5 120.5(4) . .
C7 C6 C2 119.4(4) . .
C5 C6 C2 120.1(4) . .
C6 C7 C8 121.0(4) . .
C7 C8 C9 117.9(4) . .
C7 C8 C10 121.3(4) . .
C9 C8 C10 120.8(3) . .
C4 C9 C8 122.1(4) . .
C11 C10 C15 118.7(4) . .
C11 C10 C8 120.4(4) . .
C15 C10 C8 120.9(4) . .
C10 C11 C12 120.8(4) . .
C13 C12 C11 119.7(4) . .
C13 C12 C3' 118.2(12) . .
C11 C12 C3' 119.7(12) . .
C13 C12 C3 118.7(7) . .
C11 C12 C3 120.7(7) . .
C3' C12 C3 24.6(12) . .
C14 C13 C12 119.3(4) . .
C13 C14 C15 121.0(4) . .
C14 C15 C10 120.4(4) . .
N1 C16 C17 123.2(4) . .
C18 C17 C16 119.9(5) . .
C17 C18 C19 117.2(4) . .
C17 C18 C21 121.6(4) . .
C19 C18 C21 121.2(4) . .
C18 C19 C20 120.1(4) . .
N1 C20 C19 122.1(4) . .
C22 C21 C18 123.6(5) . .
C21 C22 C23 127.0(5) . .
C27 C23 C24 116.6(4) . .
C27 C23 C22 119.5(4) . .
C24 C23 C22 123.9(4) . .
C25 C24 C23 119.6(4) . .
N2 C25 C24 123.9(5) . .
N2 C26 C27 122.7(4) . .
C23 C27 C26 120.3(4) . .

loop_
_geom_bond_atom_site_label_1
_geom_bond_atom_site_label_2
_geom_bond_distance
_geom_bond_site_symmetry_2
Zn1 O1 1.937(3) 4_457
Zn1 N1 2.033(3) .
Zn1 N2 2.058(3) 7_556
Zn1 O4 2.133(3) .
Zn1 O3 2.203(3) .
N1 C20 1.331(5) .
N1 C16 1.342(5) .
N2 C25 1.331(5) .
N2 C26 1.332(5) .
N2 Zn1 2.058(3) 7
O1 C1 1.270(5) .
O1 Zn1 1.937(3) 4_557
O2 C1 1.240(5) .
O3 C2 1.243(6) .
O4 C2 1.247(6) .
O5 C3 1.346(15) .
O6 C3 1.206(17) .
O5' C3' 1.31(3) .
O6' C3' 1.24(3) .
C1 C4 1.497(6) .
C2 C6 1.503(6) .
C3 C12 1.537(15) .
C3' C12 1.45(3) .
C4 C9 1.381(5) .
C4 C5 1.396(5) .
C5 C6 1.396(6) .
C6 C7 1.378(6) .
C7 C8 1.392(5) .
C8 C9 1.393(5) .
C8 C10 1.491(6) .
C10 C11 1.387(6) .
C10 C15 1.390(6) .
C11 C12 1.396(6) .
C12 C13 1.388(6) .
C13 C14 1.377(6) .
C14 C15 1.382(6) .
C16 C17 1.373(6) .
C17 C18 1.373(6) .
C18 C19 1.378(6) .
C18 C21 1.479(6) .
C19 C20 1.393(6) .
C21 C22 1.301(6) .
C22 C23 1.473(6) .
C23 C27 1.378(6) .
C23 C24 1.381(6) .
C24 C25 1.370(6) .
C26 C27 1.380(6) .
